data_4032515
loop_
_publ_author_name
'Zhou, Rong-Rong'
'Cai, Qun'
'Li, Deng-Kui'
'Zhuang, Shi-Yi'
'Wu, Yan-Dong'
'Wu, An-Xin'

_publ_section_title
;
 Acid-Promoted Multicomponent Tandem Cyclization to Synthesize Fully
 Substituted Oxazoles via Robinson-Gabriel-Type Reaction.
;
_journal_issue 12
_journal_name_full 'The Journal of organic chemistry'
_journal_page_first 6450
_journal_page_last 6456
_journal_paper_doi 10.1021/acs.joc.7b00763
_journal_volume 82
_journal_year 2017
_chemical_formula_sum 'C20 H15 Br Cl3 N O5'
_chemical_formula_weight 535.59
_space_group_crystal_system triclinic
_space_group_IT_number 2
_space_group_name_Hall '-P 1'
_space_group_name_H-M_alt 'P -1'
_symmetry_space_group_name_Hall '-P 1'
_symmetry_space_group_name_H-M 'P -1'
_atom_sites_solution_hydrogens mixed
_audit_creation_method SHELXL-2014/7
_cell_angle_alpha 82.353(4)
_cell_angle_beta 82.268(4)
_cell_angle_gamma 73.792(4)
_cell_formula_units_Z 2
_cell_length_a 7.8331(19)
_cell_length_b 11.780(3)
_cell_length_c 12.011(3)
_cell_measurement_reflns_used 3769
_cell_measurement_temperature 296(2)
_cell_measurement_theta_max 27.53
_cell_measurement_theta_min 2.37
_cell_volume 1049.2(5)
_computing_structure_refinement 'SHELXL-2014/7 (Sheldrick, 2014)'
_diffrn_ambient_temperature 296(2)
_diffrn_measured_fraction_theta_full 0.987
_diffrn_measured_fraction_theta_max 0.974
_diffrn_measurement_device_type CCD
_diffrn_radiation_type MoK\a
_diffrn_radiation_wavelength 0.71073
_diffrn_reflns_av_R_equivalents 0.0268
_diffrn_reflns_av_unetI/netI 0.0476
_diffrn_reflns_Laue_measured_fraction_full 0.987
_diffrn_reflns_Laue_measured_fraction_max 0.974
_diffrn_reflns_limit_h_max 11
_diffrn_reflns_limit_h_min -11
_diffrn_reflns_limit_k_max 14
_diffrn_reflns_limit_k_min -16
_diffrn_reflns_limit_l_max 17
_diffrn_reflns_limit_l_min -17
_diffrn_reflns_number 10855
_diffrn_reflns_point_group_measured_fraction_full 0.987
_diffrn_reflns_point_group_measured_fraction_max 0.974
_diffrn_reflns_theta_full 25.242
_diffrn_reflns_theta_max 30.328
_diffrn_reflns_theta_min 1.720
_exptl_absorpt_coefficient_mu 2.374
_exptl_absorpt_correction_type multi-scan
_exptl_absorpt_process_details sadabs
_exptl_crystal_colour colorless
_exptl_crystal_density_diffrn 1.695
_exptl_crystal_description block
_exptl_crystal_F_000 536
_exptl_crystal_size_max 0.220
_exptl_crystal_size_mid 0.200
_exptl_crystal_size_min 0.180
_exptl_transmission_factor_max 0.864
_exptl_transmission_factor_min 0.864
_refine_diff_density_max 0.452
_refine_diff_density_min -0.637
_refine_diff_density_rms 0.092
_refine_ls_extinction_method none
_refine_ls_goodness_of_fit_ref 0.979
_refine_ls_hydrogen_treatment mixed
_refine_ls_matrix_type full
_refine_ls_number_parameters 279
_refine_ls_number_reflns 6124
_refine_ls_number_restraints 1
_refine_ls_restrained_S_all 0.978
_refine_ls_R_factor_all 0.0736
_refine_ls_R_factor_gt 0.0438
_refine_ls_shift/su_max 0.001
_refine_ls_shift/su_mean 0.000
_refine_ls_structure_factor_coef Fsqd
_refine_ls_weighting_details 'w=1/[\s^2^(Fo^2^)+(0.0926P)^2^] where P=(Fo^2^+2Fc^2^)/3'
_refine_ls_weighting_scheme calc
_refine_ls_wR_factor_gt 0.1313
_refine_ls_wR_factor_ref 0.1494
_reflns_Friedel_coverage 0.000
_reflns_number_gt 4089
_reflns_number_total 6124
_reflns_threshold_expression 'I > 2\s(I)'
_cod_data_source_file jo7b00763_si_003.cif
_cod_data_source_block 1_a
_cod_depositor_comments 'Adding full bibliography for 4032514--4032515.cif.'
_cod_original_cell_volume 1049.3(4)
_cod_database_code 4032515
_shelx_shelxl_version_number 2014/7
_shelx_space_group_comment
;
The symmetry employed for this shelxl refinement is uniquely defined
by the following loop, which should always be used as a source of
symmetry information in preference to the above space-group names.
They are only intended as comments.
;
_shelx_estimated_absorpt_t_min 0.623
_shelx_estimated_absorpt_t_max 0.675

loop_
_space_group_symop_operation_xyz
'x, y, z'
'-x, -y, -z'

loop_
_atom_site_label
_atom_site_type_symbol
_atom_site_fract_x
_atom_site_fract_y
_atom_site_fract_z
_atom_site_U_iso_or_equiv
_atom_site_adp_type
_atom_site_occupancy
_atom_site_site_symmetry_order
_atom_site_calc_flag
_atom_site_refinement_flags_posn
_atom_site_refinement_flags_adp
H10 H 0.272(4) 0.677(3) 0.553(2) 0.045(7) Uiso 1 1 d . .
Br1 Br 0.75758(4) 0.29226(3) 0.96165(3) 0.06943(14) Uani 1 1 d . .
C1 C -0.1326(3) 0.7135(2) 0.8837(2) 0.0396(5) Uani 1 1 d . .
C2 C -0.2274(4) 0.7280(3) 0.9897(2) 0.0514(6) Uani 1 1 d . .
H2 H -0.2715 0.6675 1.0302 0.062 Uiso 1 1 calc R U
C3 C -0.2536(4) 0.8350(3) 1.0326(2) 0.0592(8) Uani 1 1 d . .
H3 H -0.3171 0.8466 1.1032 0.071 Uiso 1 1 calc R U
C4 C -0.1890(4) 0.9242(3) 0.9743(3) 0.0582(7) Uani 1 1 d . .
H4 H -0.2101 0.9960 1.0049 0.070 Uiso 1 1 calc R U
C5 C -0.0923(4) 0.9083(2) 0.8700(2) 0.0467(6) Uani 1 1 d . .
H5 H -0.0472 0.9690 0.8306 0.056 Uiso 1 1 calc R U
C6 C -0.0625(3) 0.8015(2) 0.82377(19) 0.0354(5) Uani 1 1 d . .
C7 C 0.0362(3) 0.77824(19) 0.71526(18) 0.0318(4) Uani 1 1 d . .
C8 C 0.0623(3) 0.67074(19) 0.67612(18) 0.0313(4) Uani 1 1 d . .
C9 C -0.0221(3) 0.5843(2) 0.73729(19) 0.0355(5) Uani 1 1 d . .
C10 C 0.1795(3) 0.63622(19) 0.56875(18) 0.0310(4) Uani 1 1 d . .
C11 C 0.0338(3) 0.7726(2) 0.41819(19) 0.0383(5) Uani 1 1 d . .
C12 C -0.0665(4) 0.7909(2) 0.3178(2) 0.0493(6) Uani 1 1 d . .
H12A H -0.1916 0.8229 0.3394 0.074 Uiso 1 1 calc R U
H12B H -0.0479 0.7163 0.2879 0.074 Uiso 1 1 calc R U
H12C H -0.0247 0.8454 0.2613 0.074 Uiso 1 1 calc R U
C13 C 0.2868(3) 0.50525(19) 0.57622(18) 0.0349(4) Uani 1 1 d . .
C14 C 0.4014(3) 0.4584(2) 0.67023(19) 0.0346(4) Uani 1 1 d . .
C15 C 0.4398(3) 0.5296(2) 0.7421(2) 0.0401(5) Uani 1 1 d . .
H15 H 0.3916 0.6114 0.7322 0.048 Uiso 1 1 calc R U
C16 C 0.5471(3) 0.4816(2) 0.8273(2) 0.0446(5) Uani 1 1 d . .
H16 H 0.5732 0.5301 0.8741 0.053 Uiso 1 1 calc R U
C17 C 0.6155(3) 0.3598(2) 0.8422(2) 0.0437(5) Uani 1 1 d . .
C18 C 0.5818(3) 0.2866(2) 0.7716(2) 0.0465(6) Uani 1 1 d . .
H18 H 0.6300 0.2048 0.7822 0.056 Uiso 1 1 calc R U
C19 C 0.4768(3) 0.3361(2) 0.6860(2) 0.0408(5) Uani 1 1 d . .
H19 H 0.4554 0.2873 0.6376 0.049 Uiso 1 1 calc R U
C20 C 0.5084(3) 0.0859(2) 0.3427(2) 0.0442(5) Uani 1 1 d . .
H20 H 0.6191 0.0478 0.3776 0.053 Uiso 1 1 calc R U
Cl1 Cl 0.56112(12) 0.11230(10) 0.19742(7) 0.0796(3) Uani 1 1 d . .
Cl2 Cl 0.36610(13) -0.00871(7) 0.37236(8) 0.0683(2) Uani 1 1 d . .
Cl3 Cl 0.40597(10) 0.21942(6) 0.40052(6) 0.05396(19) Uani 1 1 d . .
N1 N 0.0838(3) 0.66238(16) 0.46922(15) 0.0353(4) Uani 1 1 d . .
H1 H 0.0586 0.6055 0.4424 0.042 Uiso 1 1 calc R U
O1 O -0.1135(2) 0.60787(16) 0.84121(15) 0.0435(4) Uani 1 1 d . .
O2 O -0.0168(3) 0.49017(16) 0.70587(16) 0.0481(4) Uani 1 1 d . .
O3 O 0.1001(2) 0.86494(15) 0.65990(15) 0.0413(4) Uani 1 1 d D .
H1O H 0.110(4) 0.858(3) 0.5899(15) 0.050 Uiso 1 1 d D U
O4 O 0.0671(3) 0.85693(16) 0.45362(16) 0.0550(5) Uani 1 1 d . .
O5 O 0.2814(3) 0.44443(16) 0.50447(16) 0.0519(5) Uani 1 1 d . .

loop_
_atom_site_aniso_label
_atom_site_aniso_U_11
_atom_site_aniso_U_22
_atom_site_aniso_U_33
_atom_site_aniso_U_23
_atom_site_aniso_U_13
_atom_site_aniso_U_12
Br1 0.0626(2) 0.0823(3) 0.0562(2) 0.00683(16) -0.02481(15) -0.00528(17)
C1 0.0342(11) 0.0480(14) 0.0383(12) -0.0090(10) -0.0022(9) -0.0123(10)
C2 0.0494(15) 0.0668(18) 0.0401(13) -0.0109(12) 0.0050(11) -0.0209(13)
C3 0.0578(17) 0.078(2) 0.0412(14) -0.0195(14) 0.0053(12) -0.0152(15)
C4 0.0619(17) 0.0596(18) 0.0533(16) -0.0291(14) -0.0001(13) -0.0082(14)
C5 0.0511(14) 0.0451(14) 0.0453(13) -0.0131(11) -0.0037(11) -0.0119(11)
C6 0.0336(11) 0.0379(12) 0.0350(11) -0.0069(9) -0.0067(8) -0.0069(9)
C7 0.0305(10) 0.0319(10) 0.0344(10) -0.0034(8) -0.0069(8) -0.0091(8)
C8 0.0314(10) 0.0295(10) 0.0335(10) -0.0041(8) -0.0035(8) -0.0082(8)
C9 0.0334(11) 0.0353(11) 0.0381(11) -0.0037(9) -0.0031(8) -0.0100(9)
C10 0.0308(10) 0.0300(10) 0.0328(10) -0.0037(8) -0.0033(8) -0.0088(8)
C11 0.0456(13) 0.0364(12) 0.0321(10) 0.0011(9) -0.0021(9) -0.0124(10)
C12 0.0621(17) 0.0435(14) 0.0408(13) 0.0030(10) -0.0135(11) -0.0110(12)
C13 0.0358(11) 0.0321(11) 0.0346(10) -0.0061(8) -0.0003(8) -0.0060(8)
C14 0.0307(10) 0.0351(11) 0.0359(11) -0.0038(8) -0.0010(8) -0.0066(8)
C15 0.0395(12) 0.0332(12) 0.0497(13) -0.0022(9) -0.0091(10) -0.0118(9)
C16 0.0396(12) 0.0502(15) 0.0472(13) -0.0068(11) -0.0091(10) -0.0145(11)
C17 0.0333(11) 0.0516(14) 0.0431(12) 0.0026(10) -0.0043(9) -0.0094(10)
C18 0.0428(13) 0.0394(13) 0.0516(14) -0.0003(10) -0.0059(11) -0.0033(10)
C19 0.0393(12) 0.0348(12) 0.0462(13) -0.0080(10) -0.0028(10) -0.0056(9)
C20 0.0465(13) 0.0396(13) 0.0458(13) -0.0133(10) -0.0113(10) -0.0031(10)
Cl1 0.0678(5) 0.1219(8) 0.0428(4) -0.0196(4) 0.0021(3) -0.0131(5)
Cl2 0.0901(6) 0.0487(4) 0.0771(5) 0.0008(4) -0.0312(4) -0.0294(4)
Cl3 0.0574(4) 0.0414(3) 0.0618(4) -0.0175(3) 0.0004(3) -0.0084(3)
N1 0.0423(10) 0.0322(9) 0.0331(9) -0.0026(7) -0.0064(7) -0.0116(8)
O1 0.0491(10) 0.0453(10) 0.0404(9) -0.0064(7) 0.0054(7) -0.0231(8)
O2 0.0613(11) 0.0376(9) 0.0516(10) -0.0100(8) 0.0008(8) -0.0240(8)
O3 0.0525(10) 0.0352(9) 0.0400(9) -0.0037(7) -0.0016(7) -0.0194(7)
O4 0.0908(15) 0.0359(9) 0.0444(10) 0.0021(7) -0.0135(10) -0.0267(10)
O5 0.0644(12) 0.0409(10) 0.0484(10) -0.0170(8) -0.0151(9) -0.0004(8)

loop_
_atom_type_symbol
_atom_type_description
_atom_type_scat_dispersion_real
_atom_type_scat_dispersion_imag
_atom_type_scat_source
C C 0.0033 0.0016 'International Tables Vol C Tables 4.2.6.8 and 6.1.1.4'
H H 0.0000 0.0000 'International Tables Vol C Tables 4.2.6.8 and 6.1.1.4'
N N 0.0061 0.0033 'International Tables Vol C Tables 4.2.6.8 and 6.1.1.4'
O O 0.0106 0.0060 'International Tables Vol C Tables 4.2.6.8 and 6.1.1.4'
Br Br -0.2901 2.4595 'International Tables Vol C Tables 4.2.6.8 and 6.1.1.4'
Cl Cl 0.1484 0.1585 'International Tables Vol C Tables 4.2.6.8 and 6.1.1.4'

loop_
_geom_angle_atom_site_label_1
_geom_angle_atom_site_label_2
_geom_angle_atom_site_label_3
_geom_angle
O1 C1 C6 121.6(2)
O1 C1 C2 116.6(2)
C6 C1 C2 121.8(2)
C3 C2 C1 117.7(3)
C3 C2 H2 121.1
C1 C2 H2 121.1
C4 C3 C2 121.7(3)
C4 C3 H3 119.1
C2 C3 H3 119.1
C3 C4 C5 120.1(3)
C3 C4 H4 119.9
C5 C4 H4 119.9
C4 C5 C6 119.9(3)
C4 C5 H5 120.0
C6 C5 H5 120.0
C1 C6 C5 118.7(2)
C1 C6 C7 118.05(19)
C5 C6 C7 123.3(2)
O3 C7 C8 123.65(19)
O3 C7 C6 116.33(19)
C8 C7 C6 120.00(19)
C7 C8 C9 120.31(19)
C7 C8 C10 122.67(19)
C9 C8 C10 117.02(18)
O2 C9 O1 116.5(2)
O2 C9 C8 125.2(2)
O1 C9 C8 118.31(19)
N1 C10 C8 113.88(18)
N1 C10 C13 108.69(17)
C8 C10 C13 113.31(18)
N1 C10 H10 106.2(18)
C8 C10 H10 111.5(16)
C13 C10 H10 102.4(17)
O4 C11 N1 121.5(2)
O4 C11 C12 120.8(2)
N1 C11 C12 117.7(2)
C11 C12 H12A 109.5
C11 C12 H12B 109.5
H12A C12 H12B 109.5
C11 C12 H12C 109.5
H12A C12 H12C 109.5
H12B C12 H12C 109.5
O5 C13 C14 121.8(2)
O5 C13 C10 119.6(2)
C14 C13 C10 118.52(18)
C15 C14 C19 118.2(2)
C15 C14 C13 124.0(2)
C19 C14 C13 117.8(2)
C16 C15 C14 121.5(2)
C16 C15 H15 119.2
C14 C15 H15 119.2
C15 C16 C17 118.6(2)
C15 C16 H16 120.7
C17 C16 H16 120.7
C16 C17 C18 121.4(2)
C16 C17 Br1 119.1(2)
C18 C17 Br1 119.5(2)
C19 C18 C17 119.2(2)
C19 C18 H18 120.4
C17 C18 H18 120.4
C18 C19 C14 121.0(2)
C18 C19 H19 119.5
C14 C19 H19 119.5
Cl3 C20 Cl1 110.25(15)
Cl3 C20 Cl2 109.48(14)
Cl1 C20 Cl2 111.00(14)
Cl3 C20 H20 108.7
Cl1 C20 H20 108.7
Cl2 C20 H20 108.7
C11 N1 C10 121.62(19)
C11 N1 H1 119.2
C10 N1 H1 119.2
C1 O1 C9 121.42(18)
C7 O3 H1O 109(2)

loop_
_geom_bond_atom_site_label_1
_geom_bond_atom_site_label_2
_geom_bond_distance
Br1 C17 1.887(3)
C1 O1 1.370(3)
C1 C6 1.381(4)
C1 C2 1.390(3)
C2 C3 1.377(4)
C2 H2 0.9300
C3 C4 1.363(5)
C3 H3 0.9300
C4 C5 1.381(4)
C4 H4 0.9300
C5 C6 1.390(3)
C5 H5 0.9300
C6 C7 1.441(3)
C7 O3 1.323(3)
C7 C8 1.362(3)
C8 C9 1.435(3)
C8 C10 1.511(3)
C9 O2 1.206(3)
C9 O1 1.374(3)
C10 N1 1.449(3)
C10 C13 1.534(3)
C10 H10 0.96(3)
C11 O4 1.235(3)
C11 N1 1.335(3)
C11 C12 1.486(4)
C12 H12A 0.9600
C12 H12B 0.9600
C12 H12C 0.9600
C13 O5 1.204(3)
C13 C14 1.489(3)
C14 C15 1.393(3)
C14 C19 1.395(3)
C15 C16 1.373(4)
C15 H15 0.9300
C16 C17 1.380(4)
C16 H16 0.9300
C17 C18 1.383(4)
C18 C19 1.369(4)
C18 H18 0.9300
C19 H19 0.9300
C20 Cl3 1.743(2)
C20 Cl1 1.745(3)
C20 Cl2 1.758(3)
C20 H20 0.9800
N1 H1 0.8600
O3 H1O 0.847(17)

loop_
_geom_torsion_atom_site_label_1
_geom_torsion_atom_site_label_2
_geom_torsion_atom_site_label_3
_geom_torsion_atom_site_label_4
_geom_torsion
O1 C1 C2 C3 -177.8(3)
C6 C1 C2 C3 1.6(4)
C1 C2 C3 C4 -0.3(5)
C2 C3 C4 C5 -0.8(5)
C3 C4 C5 C6 0.7(5)
O1 C1 C6 C5 177.7(2)
C2 C1 C6 C5 -1.7(4)
O1 C1 C6 C7 -1.5(3)
C2 C1 C6 C7 179.1(2)
C4 C5 C6 C1 0.6(4)
C4 C5 C6 C7 179.7(3)
C1 C6 C7 O3 179.5(2)
C5 C6 C7 O3 0.4(3)
C1 C6 C7 C8 -1.8(3)
C5 C6 C7 C8 179.0(2)
O3 C7 C8 C9 -175.5(2)
C6 C7 C8 C9 5.9(3)
O3 C7 C8 C10 4.7(3)
C6 C7 C8 C10 -173.8(2)
C7 C8 C9 O2 174.8(2)
C10 C8 C9 O2 -5.4(4)
C7 C8 C9 O1 -6.7(3)
C10 C8 C9 O1 173.1(2)
C7 C8 C10 N1 -92.5(3)
C9 C8 C10 N1 87.8(2)
C7 C8 C10 C13 142.6(2)
C9 C8 C10 C13 -37.2(3)
N1 C10 C13 O5 0.6(3)
C8 C10 C13 O5 128.3(2)
N1 C10 C13 C14 178.01(18)
C8 C10 C13 C14 -54.3(3)
O5 C13 C14 C15 167.0(2)
C10 C13 C14 C15 -10.3(3)
O5 C13 C14 C19 -12.1(3)
C10 C13 C14 C19 170.6(2)
C19 C14 C15 C16 -0.7(3)
C13 C14 C15 C16 -179.7(2)
C14 C15 C16 C17 -1.0(4)
C15 C16 C17 C18 1.7(4)
C15 C16 C17 Br1 -178.22(18)
C16 C17 C18 C19 -0.8(4)
Br1 C17 C18 C19 179.19(19)
C17 C18 C19 C14 -1.0(4)
C15 C14 C19 C18 1.7(3)
C13 C14 C19 C18 -179.2(2)
O4 C11 N1 C10 0.1(3)
C12 C11 N1 C10 -179.0(2)
C8 C10 N1 C11 77.3(3)
C13 C10 N1 C11 -155.36(19)
C6 C1 O1 C9 0.6(4)
C2 C1 O1 C9 -179.9(2)
O2 C9 O1 C1 -178.0(2)
C8 C9 O1 C1 3.4(3)
